data_4022410
loop_
_publ_author_name
'Yasuo Norikane'
'Kogorou Kitamoto'
'Nobuyuki Tamaoki'

_publ_contact_author_address
;
Institute for Materials and Chemical Process
National Institute of Advanced Industrial Science and Technology
1-1 higashi tsukuba ibaraki Japan 305-8565
;
_publ_contact_author_email n.tamaoki@aist.go.jp
_publ_contact_author_fax ' +81-298-61-4673'
_publ_contact_author_name ' Nobuyuki Tamaoki '
_publ_contact_author_phone ' +81-298-61-4671'
_publ_section_title
;
 Novel Crystal Structure, Cis-Trans Isomerization,
 and Host Property of Meta-Substituted Macrocyclic
 Azobenzenes with the Shortest Linkers
;
_journal_name_full 'Journal of Organic Chemistry'
_journal_page_first 8291
_journal_page_last 8304
_journal_paper_doi 10.1021/jo0341160
_journal_volume 68
_journal_year 2003
_chemical_formula_moiety 'C26 H20 N4 '
_chemical_formula_sum 'C26 H20 N4'
_chemical_formula_weight 388.47
_chemical_name_common
;
cis,cis-[1.1](3,3')-Azobenzenophane
;
_space_group_IT_number 70
_symmetry_cell_setting orthorhombic
_symmetry_space_group_name_Hall '-F 2uv 2vw'
_symmetry_space_group_name_H-M 'F d d d :2'
_cell_angle_alpha 90
_cell_angle_beta 90
_cell_angle_gamma 90
_cell_formula_units_Z 8
_cell_length_a 17.009(2)
_cell_length_b 27.519(3)
_cell_length_c 8.500(2)
_cell_measurement_reflns_used 25
_cell_measurement_temperature 243.2
_cell_measurement_theta_max 14.5
_cell_measurement_theta_min 10.1
_cell_volume 3978.5(10)
_computing_cell_refinement 'MSC/AFC Diffractometer Control'
_computing_data_collection 'MSC/AFC Diffractometer Control'
_computing_data_reduction 'teXsan Ver. 1.11'
_computing_publication_material 'teXsan Ver. 1.11'
_computing_structure_refinement 'teXsan Ver. 1.10'
_computing_structure_solution SIR92
_diffrn_measured_fraction_theta_full 1.0000
_diffrn_measured_fraction_theta_max 1.0000
_diffrn_measurement_device_type 'Rigaku AFC7R'
_diffrn_measurement_method \w-2\q
_diffrn_radiation_type 'Mo K\a'
_diffrn_radiation_wavelength 0.7107
_diffrn_reflns_limit_h_max 22
_diffrn_reflns_limit_h_min 0
_diffrn_reflns_limit_k_max 35
_diffrn_reflns_limit_k_min 0
_diffrn_reflns_limit_l_max 11
_diffrn_reflns_limit_l_min 0
_diffrn_reflns_number 1284
_diffrn_reflns_theta_full 27.50
_diffrn_reflns_theta_max 27.50
_diffrn_standards_decay_% 0.64
_diffrn_standards_interval_count 150
_diffrn_standards_number 3
_exptl_absorpt_coefficient_mu 0.079
_exptl_absorpt_correction_type none
_exptl_crystal_colour red
_exptl_crystal_density_diffrn 1.297
_exptl_crystal_density_method 'not measured'
_exptl_crystal_description prismatic
_exptl_crystal_size_max 0.200
_exptl_crystal_size_mid 0.200
_exptl_crystal_size_min 0.100
_refine_diff_density_max 0.16
_refine_diff_density_min -0.19
_refine_ls_extinction_method none
_refine_ls_goodness_of_fit_ref 1.224
_refine_ls_hydrogen_treatment noref
_refine_ls_number_parameters 69
_refine_ls_number_reflns 1147
_refine_ls_R_factor_gt 0.0383
_refine_ls_shift/su_max 0.0002
_refine_ls_structure_factor_coef Fsqd
_refine_ls_weighting_details 'w = 1/[\s^2^(Fo^2^) + (0.05600(Max(Fo^2^,0) + 2Fc^2^)/3)^2^]'
_refine_ls_weighting_scheme calc
_refine_ls_wR_factor_ref 0.1206
_reflns_number_gt 814
_reflns_number_total 1147
_reflns_threshold_expression F^2^>2.0\s(F^2^)
_cod_data_source_file jo0341160si20030204_124526_3.cif
_cod_data_source_block 2(c,c)
_cod_original_sg_symbol_H-M 'f d d d'
_cod_original_formula_sum 'C26 H20 N4 '
_cod_database_code 4022410

loop_
_symmetry_equiv_pos_as_xyz
x,y,z
x,1/4-y,1/4-z
1/4-x,y,1/4-z
1/4-x,1/4-y,z
-x,-y,-z
-x,1/4+y,1/4+z
1/4+x,-y,1/4+z
1/4+x,1/4+y,-z
x,1/2+y,1/2+z
x,3/4-y,3/4-z
1/4-x,1/2+y,3/4-z
1/4-x,3/4-y,1/2+z
-x,1/2-y,1/2-z
-x,3/4+y,3/4+z
1/4+x,1/2-y,3/4+z
1/4+x,3/4+y,1/2-z
1/2+x,y,1/2+z
1/2+x,1/4-y,3/4-z
3/4-x,y,3/4-z
3/4-x,1/4-y,1/2+z
1/2-x,-y,1/2-z
1/2-x,1/4+y,3/4+z
3/4+x,-y,3/4+z
3/4+x,1/4+y,1/2-z
1/2+x,1/2+y,z
1/2+x,3/4-y,1/4-z
3/4-x,1/2+y,1/4-z
3/4-x,3/4-y,z
1/2-x,1/2-y,-z
1/2-x,3/4+y,1/4+z
3/4+x,1/2-y,1/4+z
3/4+x,3/4+y,-z

loop_
_atom_site_label
_atom_site_type_symbol
_atom_site_fract_x
_atom_site_fract_y
_atom_site_fract_z
_atom_site_U_iso_or_equiv
_atom_site_adp_type
_atom_site_occupancy
_atom_site_calc_flag
_atom_site_refinement_flags
N(1) N 0.14703(7) -0.02427(3) 0.5662(1) 0.0404(3) Uani 1.00 d .
C(1) C 0.17815(8) 0.02043(4) 0.5012(2) 0.0369(3) Uani 1.00 d .
C(2) C 0.22267(7) 0.05166(4) 0.5925(2) 0.0350(3) Uani 1.00 d .
C(3) C 0.25999(7) 0.09141(4) 0.5242(2) 0.0382(3) Uani 1.00 d .
C(4) C 0.25002(9) 0.09945(6) 0.3641(2) 0.0519(4) Uani 1.00 d .
C(5) C 0.2056(1) 0.06806(7) 0.2735(2) 0.0592(5) Uani 1.00 d .
C(6) C 0.17039(9) 0.02772(6) 0.3406(2) 0.0498(4) Uani 1.00 d .
C(7) C 0.3090(1) 0.1250 0.6250 0.0440(5) Uani 1.00 d S
H(1) H 0.2286 0.0459 0.7024 0.0461 Uiso 1.00 d .
H(2) H 0.2750 0.1271 0.3149 0.0635 Uiso 1.00 d .
H(3) H 0.1985 0.0751 0.1642 0.0742 Uiso 1.00 d .
H(4) H 0.1412 0.0049 0.2765 0.0629 Uiso 1.00 d .
H(5) H 0.3425 0.1432 0.5576 0.0522 Uiso 1.00 d .

loop_
_atom_site_aniso_label
_atom_site_aniso_U_11
_atom_site_aniso_U_22
_atom_site_aniso_U_33
_atom_site_aniso_U_12
_atom_site_aniso_U_13
_atom_site_aniso_U_23
N(1) 0.0412(6) 0.0272(5) 0.0528(7) 0.0010(4) -0.0078(5) -0.0026(4)
C(1) 0.0361(7) 0.0294(6) 0.0451(8) 0.0069(5) 0.0004(5) -0.0021(5)
C(2) 0.0337(6) 0.0281(6) 0.0432(8) 0.0034(5) -0.0013(5) 0.0030(5)
C(3) 0.0285(6) 0.0312(6) 0.0549(9) 0.0056(5) 0.0058(6) 0.0062(6)
C(4) 0.0471(8) 0.0520(9) 0.0566(10) 0.0029(7) 0.0133(7) 0.0155(7)
C(5) 0.066(1) 0.070(1) 0.0416(8) 0.0021(9) 0.0079(8) 0.0070(8)
C(6) 0.0541(9) 0.0518(9) 0.0436(9) 0.0032(7) 0.0006(6) -0.0063(7)
C(7) 0.0293(8) 0.0306(9) 0.072(1) 0.0000 0.0000 0.0104(9)

loop_
_atom_type_symbol
_atom_type_description
_atom_type_scat_dispersion_real
_atom_type_scat_dispersion_imag
_atom_type_scat_source
C C 0.003 0.002
;International Tables for Crystallography
(1992, Vol. C, Tables 4.2.6.8 and 6.1.1.1)
;
N N 0.006 0.003
;International Tables for Crystallography
(1992, Vol. C, Tables 4.2.6.8 and 6.1.1.1)
;
H H 0.000 0.000
;International Tables for Crystallography
(1992, Vol. C, Table 6.1.1.2)
;

loop_
_geom_angle_atom_site_label_1
_geom_angle_atom_site_label_2
_geom_angle_atom_site_label_3
_geom_angle
_geom_angle_site_symmetry_1
_geom_angle_site_symmetry_3
_geom_angle_publ_flag
N(1) N(1) C(1) 121.63(7) 3_556 . yes
N(1) C(1) C(2) 120.9(1) . . yes
N(1) C(1) C(6) 117.6(1) . . yes
C(2) C(1) C(6) 121.0(1) . . yes
C(1) C(2) C(3) 120.2(1) . . yes
C(1) C(2) H(1) 120.3 . . no
C(3) C(2) H(1) 119.5 . . no
C(2) C(3) C(4) 118.6(1) . . yes
C(2) C(3) C(7) 119.7(1) . . yes
C(4) C(3) C(7) 121.7(1) . . yes
C(3) C(4) C(5) 120.9(1) . . yes
C(3) C(4) H(2) 119.7 . . no
C(5) C(4) H(2) 119.4 . . no
C(4) C(5) C(6) 120.5(1) . . yes
C(4) C(5) H(3) 119.0 . . no
C(6) C(5) H(3) 120.5 . . no
C(1) C(6) C(5) 118.7(1) . . yes
C(1) C(6) H(4) 120.6 . . no
C(5) C(6) H(4) 120.6 . . no
C(3) C(7) C(3) 113.0(2) . 2_556 yes
C(3) C(7) H(5) 108.1 . . no
C(3) C(7) H(5) 110.5 . 2_556 no
C(3) C(7) H(5) 110.5 2_556 . no
C(3) C(7) H(5) 108.1 2_556 2_556 no
H(5) C(7) H(5) 106.4 . 2_556 no

loop_
_geom_bond_atom_site_label_1
_geom_bond_atom_site_label_2
_geom_bond_distance
_geom_bond_site_symmetry_2
_geom_bond_publ_flag
N(1) N(1) 1.249(2) 3_556 yes
N(1) C(1) 1.449(2) . yes
C(1) C(2) 1.384(2) . yes
C(1) C(6) 1.385(2) . yes
C(2) C(3) 1.391(2) . yes
C(2) H(1) 0.953 . no
C(3) C(4) 1.390(2) . yes
C(3) C(7) 1.511(2) . yes
C(4) C(5) 1.382(3) . yes
C(4) H(2) 0.965 . no
C(5) C(6) 1.384(2) . yes
C(5) H(3) 0.956 . no
C(6) H(4) 0.969 . no
C(7) H(5) 0.951 . no
C(7) H(5) 0.951 2_556 no

loop_
_geom_contact_atom_site_label_1
_geom_contact_atom_site_label_2
_geom_contact_distance
_geom_contact_site_symmetry_2
N(1) C(7) 3.545(1) 23_454
C(5) C(6) 3.513(2) 21_555
C(6) C(6) 3.469(3) 21_555

loop_
_geom_torsion_atom_site_label_1
_geom_torsion_atom_site_label_2
_geom_torsion_atom_site_label_3
_geom_torsion_atom_site_label_4
_geom_torsion
_geom_torsion_site_symmetry_2
_geom_torsion_site_symmetry_3
_geom_torsion_site_symmetry_4
_geom_torsion_publ_flag
N(1) N(1) C(1) C(2) 57.8(2) 3_556 3_556 3_556 yes
N(1) N(1) C(1) C(6) -130.3(2) 3_556 3_556 3_556 yes
N(1) C(1) C(2) C(3) 172.3(1) . . . yes
N(1) C(1) C(6) C(5) -174.4(1) . . . yes
C(1) N(1) N(1) C(1) 8.6(3) . 3_556 3_556 yes
C(1) C(2) C(3) C(4) 1.4(2) . . . yes
C(1) C(2) C(3) C(7) -179.5(1) . . . yes
C(1) C(6) C(5) C(4) 2.4(2) . . . yes
C(2) C(1) C(6) C(5) -2.5(2) . . . yes
C(2) C(3) C(4) C(5) -1.5(2) . . . yes
C(2) C(3) C(7) C(3) -75.4(1) . . 2_556 yes
C(3) C(2) C(1) C(6) 0.6(2) . . . yes
C(3) C(4) C(5) C(6) -0.4(2) . . . yes
C(3) C(7) C(3) C(4) 103.7(1) . 2_556 2_556 yes
C(5) C(4) C(3) C(7) 179.4(1) . . . yes
C(5) C(4) C(3) C(7) 179.4(1) . . . yes
